data_7115580
loop_
_publ_author_name
'Jun-Hui Xu'
'Jian-Ping Wei'
'Zheng Hao'
'Qing-Guo Ma'
'Xin-Hua Peng'

_publ_section_title
;
 Highly double selective nitration of nitrostilbenes over zeolite
;
_journal_name_full Chem.Commun.
_journal_page_first 10710
_journal_paper_doi 10.1039/C4cc04688A
_journal_volume 50
_journal_year 2014
_chemical_formula_sum 'C H Cl N O'
_chemical_formula_weight 78.48
_chemical_name_systematic
; 
 ? 
;
_space_group_IT_number 2
_symmetry_space_group_name_Hall '-P 1'
_symmetry_space_group_name_H-M 'P -1'
_atom_sites_solution_hydrogens geom
_atom_sites_solution_primary direct
_atom_sites_solution_secondary difmap
_audit_creation_method SHELXL-97
_cell_angle_alpha 90.00
_cell_angle_beta 104.5390(10)
_cell_angle_gamma 90.00
_cell_formula_units_Z 30
_cell_length_a 7.9603(5)
_cell_length_b 25.1844(15)
_cell_length_c 12.0025(7)
_cell_measurement_temperature 296(2)
_cell_volume 2329.2(2)
_computing_structure_refinement 'SHELXL-97 (Sheldrick, 2008)'
_computing_structure_solution 'SHELXS-97 (Sheldrick, 2008)'
_diffrn_ambient_temperature 296(2)
_diffrn_measured_fraction_theta_full 0.995
_diffrn_measured_fraction_theta_max 0.995
_diffrn_radiation_monochromator graphite
_diffrn_radiation_source 'fine-focus sealed tube'
_diffrn_radiation_type MoK\a
_diffrn_radiation_wavelength 0.71073
_diffrn_reflns_av_R_equivalents 0.0162
_diffrn_reflns_av_sigmaI/netI 0.0236
_diffrn_reflns_limit_h_max 9
_diffrn_reflns_limit_h_min -9
_diffrn_reflns_limit_k_max 30
_diffrn_reflns_limit_k_min -30
_diffrn_reflns_limit_l_max 14
_diffrn_reflns_limit_l_min -14
_diffrn_reflns_number 18529
_diffrn_reflns_theta_full 25.50
_diffrn_reflns_theta_max 25.50
_diffrn_reflns_theta_min 2.39
_exptl_absorpt_coefficient_mu 0.956
_exptl_absorpt_correction_T_max 0.8699
_exptl_absorpt_correction_T_min 0.7960
_exptl_crystal_density_diffrn 1.678
_exptl_crystal_density_method 'not measured'
_exptl_crystal_F_000 1170
_exptl_crystal_size_max 0.25
_exptl_crystal_size_mid 0.20
_exptl_crystal_size_min 0.15
_refine_diff_density_max 0.448
_refine_diff_density_min -0.347
_refine_diff_density_rms 0.048
_refine_ls_extinction_coef 0.0002(4)
_refine_ls_extinction_expression Fc^*^=kFc[1+0.001xFc^2^\l^3^/sin(2\q)]^-1/4^
_refine_ls_extinction_method SHELXL
_refine_ls_goodness_of_fit_ref 0.591
_refine_ls_hydrogen_treatment mixed
_refine_ls_matrix_type full
_refine_ls_number_parameters 792
_refine_ls_number_reflns 8636
_refine_ls_number_restraints 0
_refine_ls_restrained_S_all 0.591
_refine_ls_R_factor_all 0.0439
_refine_ls_R_factor_gt 0.0374
_refine_ls_shift/su_max 0.002
_refine_ls_shift/su_mean 0.000
_refine_ls_structure_factor_coef Fsqd
_refine_ls_weighting_details 'calc w=1/[\s^2^(Fo^2^)+(0.0981P)^2^+5.9480P] where P=(Fo^2^+2Fc^2^)/3'
_refine_ls_weighting_scheme calc
_refine_ls_wR_factor_gt 0.1023
_refine_ls_wR_factor_ref 0.1089
_reflns_number_gt 7440
_reflns_number_total 8636
_reflns_threshold_expression >2sigma(I)
_cod_data_source_file c4cc04688a2.cif
_cod_data_source_block 1_0m
_cod_database_code 7115580

loop_
_symmetry_equiv_pos_as_xyz
'x, y, z'
'-x, -y, -z'

loop_
_atom_site_label
_atom_site_type_symbol
_atom_site_fract_x
_atom_site_fract_y
_atom_site_fract_z
_atom_site_U_iso_or_equiv
_atom_site_adp_type
_atom_site_occupancy
_atom_site_symmetry_multiplicity
_atom_site_calc_flag
C1 C 0.9225(3) 0.65600(7) 0.71533(17) 0.0265(4) Uani 1 1 d
C2 C 0.9828(3) 0.63333(8) 0.62782(19) 0.0287(4) Uani 1 1 d
C3 C 0.9322(3) 0.65555(8) 0.51923(19) 0.0282(4) Uani 1 1 d
C4 C 0.8227(2) 0.69911(7) 0.50051(16) 0.0231(4) Uani 1 1 d
C5 C 0.7641(2) 0.72346(7) 0.58923(16) 0.0213(4) Uani 1 1 d
C6 C 0.8178(3) 0.70078(7) 0.69801(17) 0.0241(4) Uani 1 1 d
C7 C 0.6613(2) 0.77298(7) 0.57472(16) 0.0221(4) Uani 1 1 d
C8 C 0.5335(2) 0.78181(7) 0.62420(17) 0.0230(4) Uani 1 1 d
C9 C 0.4457(2) 0.83412(7) 0.61690(15) 0.0209(4) Uani 1 1 d
C10 C 0.2685(2) 0.84312(7) 0.57102(16) 0.0231(4) Uani 1 1 d
C11 C 0.1924(3) 0.89269(8) 0.56674(17) 0.0244(4) Uani 1 1 d
C12 C 0.2979(2) 0.93564(7) 0.60644(16) 0.0242(4) Uani 1 1 d
C13 C 0.4766(2) 0.93142(7) 0.65511(15) 0.0225(4) Uani 1 1 d
C14 C 0.5415(2) 0.87976(7) 0.65906(15) 0.0212(4) Uani 1 1 d
C15 C 0.5878(3) 0.97717(8) 0.70489(17) 0.0256(4) Uani 1 1 d
C16 C 0.6758(3) 0.97860(8) 0.81354(18) 0.0267(4) Uani 1 1 d
C17 C 0.7900(2) 1.02363(7) 0.86380(17) 0.0238(4) Uani 1 1 d
C18 C 0.8190(2) 1.04158(7) 0.97752(16) 0.0239(4) Uani 1 1 d
C19 C 0.9255(2) 1.08459(8) 1.01901(17) 0.0270(4) Uani 1 1 d
C20 C 1.0048(3) 1.11196(8) 0.94693(18) 0.0284(4) Uani 1 1 d
C21 C 0.9750(2) 1.09563(8) 0.83330(18) 0.0276(4) Uani 1 1 d
C22 C 0.8729(2) 1.05188(8) 0.79283(18) 0.0266(4) Uani 1 1 d
C23 C 0.5773(3) 0.15607(7) 0.78453(17) 0.0265(4) Uani 1 1 d
C24 C 0.5173(3) 0.13328(8) 0.87214(19) 0.0290(4) Uani 1 1 d
C25 C 0.5678(3) 0.15558(8) 0.98077(19) 0.0279(4) Uani 1 1 d
C26 C 0.6774(2) 0.19905(7) 0.99928(16) 0.0229(4) Uani 1 1 d
C27 C 0.7360(2) 0.22344(7) 0.91081(16) 0.0212(4) Uani 1 1 d
C28 C 0.6824(2) 0.20078(7) 0.80196(17) 0.0237(4) Uani 1 1 d
C29 C 0.8388(2) 0.27293(7) 0.92542(16) 0.0220(4) Uani 1 1 d
C30 C 0.9664(2) 0.28176(7) 0.87577(17) 0.0232(4) Uani 1 1 d
C31 C 1.0544(2) 0.33409(7) 0.88317(16) 0.0213(4) Uani 1 1 d
C32 C 1.2317(2) 0.34303(7) 0.92887(16) 0.0229(4) Uani 1 1 d
C33 C 1.3074(3) 0.39270(8) 0.93310(17) 0.0241(4) Uani 1 1 d
C34 C 1.2020(2) 0.43569(7) 0.89360(16) 0.0241(4) Uani 1 1 d
C35 C 1.0233(2) 0.43137(7) 0.84485(15) 0.0229(4) Uani 1 1 d
C36 C 0.9584(2) 0.37969(7) 0.84075(15) 0.0209(4) Uani 1 1 d
C37 C 0.9122(2) 0.47718(8) 0.79494(17) 0.0254(4) Uani 1 1 d
C38 C 0.8242(3) 0.47865(8) 0.68649(18) 0.0268(4) Uani 1 1 d
C39 C 0.7101(2) 0.52364(7) 0.63647(17) 0.0242(4) Uani 1 1 d
C40 C 0.6270(2) 0.55184(8) 0.70722(18) 0.0269(4) Uani 1 1 d
C41 C 0.5248(2) 0.59567(8) 0.66652(18) 0.0275(4) Uani 1 1 d
C42 C 0.4955(3) 0.61200(8) 0.55336(19) 0.0290(4) Uani 1 1 d
C43 C 0.5747(2) 0.58466(8) 0.48123(17) 0.0265(4) Uani 1 1 d
C44 C 0.6808(2) 0.54155(7) 0.52246(16) 0.0243(4) Uani 1 1 d
Cl1 Cl 1.06482(7) 1.13096(2) 0.73870(5) 0.04030(15) Uani 1 1 d
Cl2 Cl 0.43531(7) 0.63104(2) 0.76136(5) 0.04055(15) Uani 1 1 d
Cl3 Cl 0.98434(8) 0.62807(2) 0.85160(5) 0.03895(14) Uani 1 1 d
Cl4 Cl 0.51561(8) 0.12810(2) 0.64836(5) 0.03875(14) Uani 1 1 d
H1 H 1.073(3) 1.1390(10) 0.972(2) 0.036(6) Uiso 1 1 d
H2 H 0.863(3) 1.0399(9) 0.721(2) 0.032(6) Uiso 1 1 d
H3 H 0.940(3) 1.0962(10) 1.097(2) 0.038(6) Uiso 1 1 d
O10 O 0.6788(2) 0.97201(6) 1.04564(14) 0.0411(4) Uani 1 1 d
H5 H 0.788(3) 0.7168(9) 0.758(2) 0.029(6) Uiso 1 1 d
H6 H 1.061(3) 0.6010(9) 0.6397(19) 0.027(6) Uiso 1 1 d
H7 H 0.973(3) 0.6418(10) 0.455(2) 0.035(6) Uiso 1 1 d
H8 H 0.077(3) 0.8982(9) 0.5359(19) 0.027(6) Uiso 1 1 d
H9 H 0.427(3) 0.6400(10) 0.527(2) 0.035(6) Uiso 1 1 d
H10 H 0.559(3) 0.5957(10) 0.402(2) 0.035(6) Uiso 1 1 d
H11 H 0.637(3) 0.5397(9) 0.780(2) 0.031(6) Uiso 1 1 d
H12 H 1.422(3) 0.3976(8) 0.9620(19) 0.023(5) Uiso 1 1 d
H13 H 0.532(3) 0.1415(9) 1.045(2) 0.030(6) Uiso 1 1 d
H14 H 0.442(3) 0.1015(9) 0.859(2) 0.031(6) Uiso 1 1 d
H15 H 0.712(3) 0.2175(9) 0.740(2) 0.026(5) Uiso 1 1 d
H16 H 0.806(3) 0.2982(9) 0.9708(18) 0.021(5) Uiso 1 1 d
H17 H 1.006(3) 0.2567(10) 0.837(2) 0.034(6) Uiso 1 1 d
H18 H 0.691(3) 0.7990(8) 0.5276(18) 0.020(5) Uiso 1 1 d
H19 H 0.495(3) 0.7565(10) 0.664(2) 0.037(6) Uiso 1 1 d
H20 H 0.910(3) 0.5067(10) 0.845(2) 0.040(7) Uiso 1 1 d
H22 H 0.590(3) 1.0068(11) 0.655(2) 0.046(7) Uiso 1 1 d
H23 H 0.832(3) 0.4511(10) 0.637(2) 0.032(6) Uiso 1 1 d
N1 N 0.7630(2) 0.71781(7) 0.38196(15) 0.0315(4) Uani 1 1 d
N2 N 0.1520(2) 0.79911(7) 0.52030(16) 0.0299(4) Uani 1 1 d
N3 N 0.2111(2) 0.98792(7) 0.59785(16) 0.0333(4) Uani 1 1 d
N4 N 0.7276(2) 0.87195(6) 0.71567(15) 0.0276(4) Uani 1 1 d
N5 N 0.7314(2) 1.01779(7) 1.05992(14) 0.0280(4) Uani 1 1 d
N6 N 0.7683(2) 0.51775(7) 0.44005(14) 0.0284(4) Uani 1 1 d
N7 N 1.2888(2) 0.48777(7) 0.90213(16) 0.0339(4) Uani 1 1 d
N8 N 0.7722(2) 0.37183(6) 0.78413(15) 0.0280(4) Uani 1 1 d
N9 N 1.3479(2) 0.29908(7) 0.97963(16) 0.0302(4) Uani 1 1 d
N10 N 0.7371(2) 0.21777(7) 1.11810(15) 0.0315(4) Uani 1 1 d
O1 O 0.6341(3) 0.74500(8) 0.35564(15) 0.0586(5) Uani 1 1 d
O2 O 0.8455(3) 0.70484(8) 0.31396(16) 0.0584(5) Uani 1 1 d
O3 O 0.7615(2) 0.85084(6) 0.81021(14) 0.0403(4) Uani 1 1 d
O4 O 0.8333(2) 0.88713(7) 0.66505(16) 0.0433(4) Uani 1 1 d
O5 O 0.2829(2) 1.02520(6) 0.56298(19) 0.0569(5) Uani 1 1 d
O6 O 0.0710(2) 0.98978(7) 0.62143(15) 0.0454(4) Uani 1 1 d
O7 O -0.00291(19) 0.80708(6) 0.49924(15) 0.0392(4) Uani 1 1 d
O8 O 0.2148(2) 0.75818(7) 0.4975(2) 0.0723(7) Uani 1 1 d
O9 O 0.7147(2) 1.04546(7) 1.14017(14) 0.0469(4) Uani 1 1 d
O11 O 0.8214(2) 0.47200(6) 0.45447(14) 0.0415(4) Uani 1 1 d
O12 O 0.7854(2) 0.54542(7) 0.35977(14) 0.0474(4) Uani 1 1 d
O13 O 0.6668(2) 0.38707(7) 0.83511(16) 0.0432(4) Uani 1 1 d
O14 O 0.7385(2) 0.35078(6) 0.68982(14) 0.0405(4) Uani 1 1 d
O15 O 1.2169(2) 0.52511(6) 0.93676(19) 0.0570(5) Uani 1 1 d
O16 O 1.4290(2) 0.48969(7) 0.87852(15) 0.0455(4) Uani 1 1 d
O17 O 1.2849(2) 0.25805(8) 1.0022(2) 0.0731(7) Uani 1 1 d
O18 O 1.50291(19) 0.30698(6) 1.00070(15) 0.0392(4) Uani 1 1 d
O19 O 0.6546(3) 0.20481(8) 1.18620(16) 0.0581(5) Uani 1 1 d
O20 O 0.8660(3) 0.24495(8) 1.14439(15) 0.0577(5) Uani 1 1 d
H1 H 0.670(3) 0.9501(10) 0.865(2) 0.033(6) Uiso 1 1 d

loop_
_atom_site_aniso_label
_atom_site_aniso_U_11
_atom_site_aniso_U_22
_atom_site_aniso_U_33
_atom_site_aniso_U_23
_atom_site_aniso_U_13
_atom_site_aniso_U_12
C1 0.0270(10) 0.0204(9) 0.0287(10) -0.0007(7) 0.0006(8) -0.0027(7)
C2 0.0238(10) 0.0193(9) 0.0417(12) -0.0076(8) 0.0055(8) 0.0002(8)
C3 0.0246(10) 0.0246(10) 0.0384(11) -0.0105(8) 0.0132(9) -0.0033(8)
C4 0.0238(9) 0.0205(9) 0.0266(10) -0.0037(7) 0.0092(7) -0.0053(7)
C5 0.0194(9) 0.0190(9) 0.0263(9) -0.0037(7) 0.0068(7) -0.0041(7)
C6 0.0267(10) 0.0213(9) 0.0249(10) -0.0048(7) 0.0073(8) -0.0016(7)
C7 0.0237(9) 0.0198(9) 0.0227(9) -0.0014(7) 0.0059(7) -0.0021(7)
C8 0.0255(9) 0.0189(9) 0.0259(9) -0.0020(7) 0.0087(8) -0.0028(7)
C9 0.0230(9) 0.0211(9) 0.0212(9) -0.0016(7) 0.0104(7) -0.0019(7)
C10 0.0238(9) 0.0232(9) 0.0246(9) -0.0044(7) 0.0100(7) -0.0043(7)
C11 0.0211(10) 0.0279(10) 0.0247(9) -0.0039(7) 0.0069(8) 0.0010(7)
C12 0.0260(10) 0.0224(9) 0.0234(9) -0.0016(7) 0.0049(8) 0.0039(7)
C13 0.0257(9) 0.0217(9) 0.0204(9) -0.0018(7) 0.0064(7) -0.0019(7)
C14 0.0202(9) 0.0230(9) 0.0215(9) -0.0025(7) 0.0069(7) -0.0007(7)
C15 0.0252(10) 0.0199(9) 0.0300(10) -0.0020(8) 0.0038(8) -0.0005(7)
C16 0.0271(10) 0.0236(10) 0.0300(10) -0.0048(8) 0.0083(8) -0.0014(8)
C17 0.0184(9) 0.0227(9) 0.0287(10) -0.0041(7) 0.0029(7) 0.0047(7)
C18 0.0204(9) 0.0243(9) 0.0255(9) 0.0009(7) 0.0029(7) 0.0063(7)
C19 0.0226(9) 0.0291(10) 0.0261(10) -0.0056(8) -0.0001(8) 0.0063(8)
C20 0.0218(9) 0.0250(10) 0.0344(11) -0.0050(8) -0.0005(8) -0.0001(8)
C21 0.0192(9) 0.0309(10) 0.0315(10) 0.0009(8) 0.0038(8) 0.0019(8)
C22 0.0217(9) 0.0308(10) 0.0258(10) -0.0066(8) 0.0033(8) 0.0024(8)
C23 0.0273(10) 0.0212(9) 0.0278(10) 0.0019(7) 0.0008(8) 0.0027(7)
C24 0.0236(10) 0.0209(9) 0.0409(12) 0.0077(8) 0.0049(8) 0.0001(8)
C25 0.0240(10) 0.0256(10) 0.0368(11) 0.0105(8) 0.0127(8) 0.0024(8)
C26 0.0216(9) 0.0221(9) 0.0262(9) 0.0042(7) 0.0084(7) 0.0050(7)
C27 0.0199(9) 0.0184(9) 0.0261(9) 0.0035(7) 0.0072(7) 0.0038(7)
C28 0.0262(10) 0.0204(9) 0.0253(10) 0.0054(7) 0.0078(8) 0.0016(7)
C29 0.0232(9) 0.0199(9) 0.0229(9) 0.0018(7) 0.0056(7) 0.0027(7)
C30 0.0255(9) 0.0185(9) 0.0270(10) 0.0027(7) 0.0093(8) 0.0028(7)
C31 0.0238(9) 0.0204(9) 0.0228(9) 0.0020(7) 0.0115(7) 0.0017(7)
C32 0.0239(9) 0.0223(9) 0.0246(9) 0.0056(7) 0.0099(7) 0.0042(7)
C33 0.0211(10) 0.0273(10) 0.0248(9) 0.0042(7) 0.0072(8) 0.0003(7)
C34 0.0260(10) 0.0225(9) 0.0231(9) 0.0022(7) 0.0048(7) -0.0032(7)
C35 0.0271(10) 0.0224(9) 0.0196(9) 0.0012(7) 0.0067(7) 0.0017(7)
C36 0.0197(9) 0.0239(9) 0.0195(9) 0.0016(7) 0.0057(7) 0.0000(7)
C37 0.0249(10) 0.0201(9) 0.0293(10) 0.0016(8) 0.0031(8) -0.0005(7)
C38 0.0278(10) 0.0238(10) 0.0296(10) 0.0041(8) 0.0086(8) 0.0010(8)
C39 0.0194(9) 0.0229(9) 0.0284(10) 0.0046(7) 0.0025(7) -0.0045(7)
C40 0.0234(10) 0.0313(10) 0.0244(10) 0.0072(8) 0.0030(8) -0.0026(8)
C41 0.0198(9) 0.0310(10) 0.0311(10) -0.0008(8) 0.0050(8) -0.0018(8)
C42 0.0204(9) 0.0256(10) 0.0368(11) 0.0059(8) -0.0008(8) 0.0004(8)
C43 0.0222(9) 0.0280(10) 0.0256(10) 0.0054(8) -0.0009(8) -0.0067(7)
C44 0.0206(9) 0.0244(9) 0.0262(10) -0.0010(7) 0.0028(7) -0.0056(7)
Cl1 0.0347(3) 0.0475(3) 0.0391(3) 0.0020(2) 0.0099(2) -0.0125(2)
Cl2 0.0348(3) 0.0480(3) 0.0394(3) -0.0017(2) 0.0102(2) 0.0126(2)
Cl3 0.0522(3) 0.0267(3) 0.0308(3) 0.0021(2) -0.0030(2) 0.0032(2)
Cl4 0.0515(3) 0.0267(3) 0.0308(3) -0.0023(2) -0.0030(2) -0.0032(2)
O10 0.0527(10) 0.0318(8) 0.0410(9) 0.0018(7) 0.0158(8) -0.0066(7)
N1 0.0403(10) 0.0290(9) 0.0279(9) -0.0051(7) 0.0135(8) -0.0019(8)
N2 0.0246(9) 0.0262(9) 0.0399(10) -0.0070(7) 0.0101(7) -0.0058(7)
N3 0.0322(10) 0.0246(9) 0.0359(10) -0.0058(7) -0.0050(8) 0.0037(7)
N4 0.0251(9) 0.0205(8) 0.0351(10) -0.0089(7) 0.0036(7) -0.0006(6)
N5 0.0247(8) 0.0319(9) 0.0247(8) -0.0001(7) 0.0014(7) 0.0018(7)
N6 0.0263(8) 0.0317(9) 0.0250(8) -0.0007(7) 0.0026(7) -0.0015(7)
N7 0.0338(10) 0.0249(9) 0.0356(10) 0.0057(7) -0.0052(8) -0.0046(7)
N8 0.0239(8) 0.0218(8) 0.0367(10) 0.0091(7) 0.0049(7) 0.0011(6)
N9 0.0247(9) 0.0261(9) 0.0411(10) 0.0076(7) 0.0104(7) 0.0052(7)
N10 0.0388(10) 0.0294(9) 0.0289(9) 0.0052(7) 0.0131(8) 0.0023(8)
O1 0.0681(13) 0.0745(13) 0.0301(9) 0.0028(8) 0.0065(8) 0.0369(11)
O2 0.0753(13) 0.0725(13) 0.0381(10) -0.0005(9) 0.0341(10) 0.0152(11)
O3 0.0395(9) 0.0353(8) 0.0363(9) -0.0020(7) -0.0090(7) 0.0024(7)
O4 0.0265(8) 0.0412(9) 0.0669(11) -0.0103(8) 0.0203(8) -0.0060(7)
O5 0.0402(10) 0.0253(8) 0.0924(15) 0.0069(9) -0.0073(9) -0.0021(7)
O6 0.0418(10) 0.0477(10) 0.0472(10) -0.0044(8) 0.0121(8) 0.0203(8)
O7 0.0235(8) 0.0342(8) 0.0601(11) -0.0037(7) 0.0110(7) -0.0071(6)
O8 0.0336(9) 0.0393(10) 0.137(2) -0.0478(12) 0.0093(11) -0.0036(8)
O9 0.0583(11) 0.0541(10) 0.0331(9) -0.0140(7) 0.0205(8) -0.0122(8)
O11 0.0539(10) 0.0315(8) 0.0414(9) -0.0015(7) 0.0162(8) 0.0061(7)
O12 0.0598(11) 0.0539(11) 0.0337(9) 0.0137(8) 0.0213(8) 0.0122(8)
O13 0.0272(8) 0.0410(9) 0.0657(11) 0.0094(8) 0.0198(8) 0.0053(7)
O14 0.0403(9) 0.0342(8) 0.0370(9) 0.0010(7) -0.0088(7) -0.0023(7)
O15 0.0405(10) 0.0239(8) 0.0935(15) -0.0065(9) -0.0075(9) 0.0022(7)
O16 0.0407(10) 0.0478(10) 0.0481(10) 0.0044(8) 0.0116(8) -0.0204(8)
O17 0.0325(9) 0.0412(10) 0.140(2) 0.0481(12) 0.0102(11) 0.0050(8)
O18 0.0241(8) 0.0342(8) 0.0592(11) 0.0041(7) 0.0106(7) 0.0074(6)
O19 0.0733(13) 0.0740(13) 0.0374(10) 0.0009(9) 0.0333(9) -0.0166(10)
O20 0.0664(12) 0.0731(13) 0.0309(9) -0.0018(8) 0.0073(8) -0.0346(11)

loop_
_atom_type_symbol
_atom_type_description
_atom_type_scat_dispersion_real
_atom_type_scat_dispersion_imag
_atom_type_scat_source
C C 0.0033 0.0016 'International Tables Vol C Tables 4.2.6.8 and 6.1.1.4'
H H 0.0000 0.0000 'International Tables Vol C Tables 4.2.6.8 and 6.1.1.4'
N N 0.0061 0.0033 'International Tables Vol C Tables 4.2.6.8 and 6.1.1.4'
O O 0.0106 0.0060 'International Tables Vol C Tables 4.2.6.8 and 6.1.1.4'
Cl Cl 0.1484 0.1585 'International Tables Vol C Tables 4.2.6.8 and 6.1.1.4'

loop_
_geom_angle_atom_site_label_1
_geom_angle_atom_site_label_2
_geom_angle_atom_site_label_3
_geom_angle
C2 C1 C6 122.14(19)
C2 C1 Cl3 118.57(15)
C6 C1 Cl3 119.28(16)
C3 C2 C1 118.34(18)
C2 C3 C4 119.75(18)
C3 C4 C5 122.54(18)
C3 C4 N1 116.82(17)
C5 C4 N1 120.58(17)
C6 C5 C4 116.73(17)
C6 C5 C7 119.21(16)
C4 C5 C7 123.91(17)
C1 C6 C5 120.43(18)
C8 C7 C5 123.78(18)
C7 C8 C9 121.89(17)
C10 C9 C14 114.40(16)
C10 C9 C8 125.52(17)
C14 C9 C8 120.07(17)
C11 C10 C9 123.37(17)
C11 C10 N2 116.05(17)
C9 C10 N2 120.55(16)
C12 C11 C10 118.20(18)
C11 C12 C13 123.47(17)
C11 C12 N3 116.19(17)
C13 C12 N3 120.32(17)
C14 C13 C12 114.42(17)
C14 C13 C15 122.12(17)
C12 C13 C15 123.36(17)
C13 C14 C9 126.06(17)
C13 C14 N4 117.29(16)
C9 C14 N4 116.62(16)
C16 C15 C13 122.36(18)
C15 C16 C17 122.89(19)
C22 C17 C18 116.27(17)
C22 C17 C16 118.47(17)
C18 C17 C16 125.24(18)
C19 C18 C17 122.52(18)
C19 C18 N5 115.20(17)
C17 C18 N5 122.21(17)
C20 C19 C18 120.00(19)
C19 C20 C21 118.52(19)
C22 C21 C20 121.45(19)
C22 C21 Cl1 118.82(16)
C20 C21 Cl1 119.72(16)
C21 C22 C17 121.20(19)
C24 C23 C28 122.15(19)
C24 C23 Cl4 118.54(16)
C28 C23 Cl4 119.30(15)
C25 C24 C23 118.28(18)
C24 C25 C26 119.69(18)
C25 C26 C27 122.74(18)
C25 C26 N10 116.68(17)
C27 C26 N10 120.53(17)
C28 C27 C26 116.68(17)
C28 C27 C29 119.21(16)
C26 C27 C29 123.96(17)
C23 C28 C27 120.41(18)
C30 C29 C27 123.72(17)
C29 C30 C31 121.87(17)
C32 C31 C36 114.51(16)
C32 C31 C30 125.54(16)
C36 C31 C30 119.94(17)
C33 C32 C31 123.20(17)
C33 C32 N9 116.20(17)
C31 C32 N9 120.57(16)
C34 C33 C32 118.36(18)
C33 C34 C35 123.34(17)
C33 C34 N7 116.13(17)
C35 C34 N7 120.51(17)
C36 C35 C34 114.53(17)
C36 C35 C37 122.16(17)
C34 C35 C37 123.22(17)
C35 C36 C31 125.97(17)
C35 C36 N8 117.35(16)
C31 C36 N8 116.66(16)
C38 C37 C35 122.45(18)
C37 C38 C39 122.88(19)
C40 C39 C44 116.21(17)
C40 C39 C38 118.61(18)
C44 C39 C38 125.16(18)
C41 C40 C39 121.15(19)
C42 C41 C40 121.55(19)
C42 C41 Cl2 119.78(16)
C40 C41 Cl2 118.67(16)
C43 C42 C41 118.57(19)
C42 C43 C44 120.05(19)
C43 C44 C39 122.42(18)
C43 C44 N6 115.27(17)
C39 C44 N6 122.22(17)
O1 N1 O2 123.0(2)
O1 N1 C4 119.01(17)
O2 N1 C4 118.02(19)
O8 N2 O7 123.51(18)
O8 N2 C10 118.84(17)
O7 N2 C10 117.57(16)
O6 N3 O5 125.59(19)
O6 N3 C12 117.19(18)
O5 N3 C12 117.15(18)
O4 N4 O3 125.62(18)
O4 N4 C14 117.85(17)
O3 N4 C14 116.54(16)
O10 N5 O9 123.10(18)
O10 N5 C18 119.48(16)
O9 N5 C18 117.42(17)
O12 N6 O11 122.97(18)
O12 N6 C44 117.51(17)
O11 N6 C44 119.52(17)
O16 N7 O15 125.47(19)
O16 N7 C34 117.36(18)
O15 N7 C34 117.10(18)
O14 N8 O13 125.85(18)
O14 N8 C36 116.52(16)
O13 N8 C36 117.63(17)
O17 N9 O18 123.46(18)
O17 N9 C32 118.85(17)
O18 N9 C32 117.63(16)
O20 N10 O19 122.9(2)
O20 N10 C26 118.94(17)
O19 N10 C26 118.11(19)

loop_
_geom_bond_atom_site_label_1
_geom_bond_atom_site_label_2
_geom_bond_distance
C1 C2 1.383(3)
C1 C6 1.386(3)
C1 Cl3 1.734(2)
C2 C3 1.382(3)
C3 C4 1.384(3)
C4 C5 1.406(3)
C4 N1 1.460(3)
C5 C6 1.391(3)
C5 C7 1.478(3)
C7 C8 1.320(3)
C8 C9 1.484(3)
C9 C10 1.398(3)
C9 C14 1.402(3)
C10 C11 1.383(3)
C10 N2 1.475(2)
C11 C12 1.379(3)
C12 C13 1.400(3)
C12 N3 1.478(2)
C13 C14 1.396(3)
C13 C15 1.484(3)
C14 N4 1.480(2)
C15 C16 1.317(3)
C16 C17 1.483(3)
C17 C22 1.396(3)
C17 C18 1.401(3)
C18 C19 1.389(3)
C18 N5 1.473(3)
C19 C20 1.377(3)
C20 C21 1.387(3)
C21 C22 1.383(3)
C21 Cl1 1.732(2)
C23 C24 1.384(3)
C23 C28 1.387(3)
C23 Cl4 1.734(2)
C24 C25 1.383(3)
C25 C26 1.383(3)
C26 C27 1.404(3)
C26 N10 1.463(3)
C27 C28 1.391(3)
C27 C29 1.477(3)
C29 C30 1.319(3)
C30 C31 1.485(3)
C31 C32 1.398(3)
C31 C36 1.402(3)
C32 C33 1.384(3)
C32 N9 1.473(2)
C33 C34 1.379(3)
C34 C35 1.400(3)
C34 N7 1.474(2)
C35 C36 1.397(3)
C35 C37 1.485(3)
C36 N8 1.481(2)
C37 C38 1.315(3)
C38 C39 1.482(3)
C39 C40 1.395(3)
C39 C44 1.404(3)
C40 C41 1.385(3)
C41 C42 1.382(3)
C41 Cl2 1.733(2)
C42 C43 1.377(3)
C43 C44 1.388(3)
C44 N6 1.472(3)
O10 N5 1.224(2)
N1 O1 1.208(2)
N1 O2 1.214(2)
N2 O8 1.207(2)
N2 O7 1.212(2)
N3 O6 1.218(3)
N3 O5 1.226(3)
N4 O4 1.216(2)
N4 O3 1.220(2)
N5 O9 1.223(2)
N6 O12 1.224(2)
N6 O11 1.224(2)
N7 O16 1.220(3)
N7 O15 1.226(3)
N8 O14 1.217(2)
N8 O13 1.218(2)
N9 O17 1.209(2)
N9 O18 1.212(2)
N10 O20 1.208(3)
N10 O19 1.214(2)
